data_7231087
loop_
_publ_author_name
'Ion, Adrian E.'
'Dogaru, Andreea'
'Shova, Sergiu'
'Madalan, Augustin M.'
'Akintola, Oluseun'
'Ionescu, Sorana'
'Voicescu, Mariana'
'Nica, Simona'
'Buchholz, Axel'
'Plass, Winfried'
'Andruh, Marius'

_publ_section_title
;
 Organic co-crystals of 1,3-bis(4-pyridyl)azulene with a series of
 hydrogen-bond donors
;
_journal_issue 31
_journal_name_full CrystEngComm
_journal_page_first 4463
_journal_paper_doi 10.1039/C8CE00945G
_journal_volume 20
_journal_year 2018
_chemical_formula_moiety 'C20 H15 N2, C20 H14 N2, C8 H6 O4'
_chemical_formula_sum 'C48 H35 N4 O4'
_chemical_formula_weight 731.80
_space_group_crystal_system orthorhombic
_space_group_IT_number 62
_space_group_name_Hall '-P 2ac 2n'
_space_group_name_H-M_alt 'P n m a'
_symmetry_space_group_name_Hall '-P 2ac 2n'
_symmetry_space_group_name_H-M 'P n m a'
_atom_sites_solution_hydrogens geom
_atom_sites_solution_primary dual
_atom_sites_solution_secondary difmap
_audit_creation_date 2018-03-13
_audit_creation_method
;
Olex2 1.2
(compiled 2017.08.10 svn.r3458 for OlexSys, GUI svn.r5381)
;
_audit_update_record
;
2018-04-03 deposited with the CCDC.
2018-07-05 downloaded from the CCDC.
;
_cell_angle_alpha 90.00
_cell_angle_beta 90.00
_cell_angle_gamma 90.00
_cell_formula_units_Z 4
_cell_length_a 12.4512(9)
_cell_length_b 19.7388(14)
_cell_length_c 14.6081(15)
_cell_measurement_reflns_used 1556
_cell_measurement_temperature 172.8(3)
_cell_measurement_theta_max 24.8360
_cell_measurement_theta_min 2.1310
_cell_volume 3590.3(5)
_computing_cell_refinement
;
CrysAlisPro, Agilent Technologies,
Version 1.171.36.32 (release 02-08-2013 CrysAlis171 .NET)
(compiled Aug  2 2013,16:46:58)
;
_computing_data_collection
;
CrysAlisPro, Agilent Technologies,
Version 1.171.36.32 (release 02-08-2013 CrysAlis171 .NET)
(compiled Aug  2 2013,16:46:58)
;
_computing_data_reduction
;
CrysAlisPro, Agilent Technologies,
Version 1.171.36.32 (release 02-08-2013 CrysAlis171 .NET)
(compiled Aug  2 2013,16:46:58)
;
_computing_molecular_graphics 'Olex2 (Dolomanov et al., 2009)'
_computing_publication_material 'Olex2 (Dolomanov et al., 2009)'
_computing_structure_refinement 'ShelXL (Sheldrick, 2015)'
_computing_structure_solution 'ShelXT (Sheldrick, 2015)'
_diffrn_ambient_temperature 172.8(3)
_diffrn_detector_area_resol_mean 16.1593
_diffrn_measured_fraction_theta_full 0.999
_diffrn_measured_fraction_theta_max 0.999
_diffrn_measurement_details
;
#__ type_ start__ end____ width___ exp.time_
  1 omega   -4.00   24.00   1.0000   10.0000
omega____ theta____ kappa____ phi______ frames
    -      -17.1690  -99.0000  150.0000 28

#__ type_ start__ end____ width___ exp.time_
  2 omega  -41.00   52.00   1.0000   10.0000
omega____ theta____ kappa____ phi______ frames
    -      -17.1690   77.0000  -60.0000 93

#__ type_ start__ end____ width___ exp.time_
  3 omega   37.00   79.00   1.0000   10.0000
omega____ theta____ kappa____ phi______ frames
    -       19.6690   57.0000 -180.0000 42
;
_diffrn_measurement_device_type 'Xcalibur, Eos'
_diffrn_measurement_method '\w scans'
_diffrn_orient_matrix_UB_11 0.0047042000
_diffrn_orient_matrix_UB_12 -0.0352357000
_diffrn_orient_matrix_UB_13 -0.0084698000
_diffrn_orient_matrix_UB_21 -0.0563517000
_diffrn_orient_matrix_UB_22 -0.0021291000
_diffrn_orient_matrix_UB_23 -0.0066466000
_diffrn_orient_matrix_UB_31 0.0071102000
_diffrn_orient_matrix_UB_32 0.0066195000
_diffrn_orient_matrix_UB_33 -0.0473498000
_diffrn_radiation_monochromator graphite
_diffrn_radiation_type MoK\a
_diffrn_radiation_wavelength 0.71073
_diffrn_reflns_av_R_equivalents 0.0486
_diffrn_reflns_av_unetI/netI 0.0619
_diffrn_reflns_limit_h_max 14
_diffrn_reflns_limit_h_min -8
_diffrn_reflns_limit_k_max 15
_diffrn_reflns_limit_k_min -23
_diffrn_reflns_limit_l_max 17
_diffrn_reflns_limit_l_min -16
_diffrn_reflns_number 9600
_diffrn_reflns_theta_full 25.02
_diffrn_reflns_theta_max 25.02
_diffrn_reflns_theta_min 1.73
_diffrn_source 'Enhance (Mo) X-ray Source'
_exptl_absorpt_coefficient_mu 0.087
_exptl_absorpt_correction_T_max 1.00000
_exptl_absorpt_correction_T_min 0.81337
_exptl_absorpt_correction_type multi-scan
_exptl_absorpt_process_details
;
CrysAlisPro, Agilent Technologies,
Version 1.171.36.32 (release 02-08-2013 CrysAlis171 .NET)
(compiled Aug  2 2013,16:46:58)
Empirical absorption correction using spherical harmonics,
 implemented in SCALE3 ABSPACK scaling algorithm.
;
_exptl_crystal_colour 'clear dark red'
_exptl_crystal_colour_lustre clear
_exptl_crystal_colour_modifier dark
_exptl_crystal_colour_primary red
_exptl_crystal_density_diffrn 1.354
_exptl_crystal_density_method 'not measured'
_exptl_crystal_description prism
_exptl_crystal_F_000 1532
_exptl_crystal_size_max 0.8
_exptl_crystal_size_mid 0.4
_exptl_crystal_size_min 0.2
_refine_diff_density_max 0.527
_refine_diff_density_min -0.627
_refine_diff_density_rms 0.051
_refine_ls_extinction_method none
_refine_ls_goodness_of_fit_ref 1.033
_refine_ls_hydrogen_treatment constr
_refine_ls_matrix_type full
_refine_ls_number_parameters 263
_refine_ls_number_reflns 3269
_refine_ls_number_restraints 0
_refine_ls_restrained_S_all 1.033
_refine_ls_R_factor_all 0.0847
_refine_ls_R_factor_gt 0.0559
_refine_ls_shift/su_max 0.000
_refine_ls_shift/su_mean 0.000
_refine_ls_structure_factor_coef Fsqd
_refine_ls_weighting_details 'calc w=1/[\s^2^(Fo^2^)+(0.0615P)^2^+0.8033P] where P=(Fo^2^+2Fc^2^)/3'
_refine_ls_weighting_scheme calc
_refine_ls_wR_factor_gt 0.1299
_refine_ls_wR_factor_ref 0.1477
_reflns_number_gt 2306
_reflns_number_total 3269
_reflns_threshold_expression >2sigma(I)
_cod_data_source_file c8ce00945g2.cif
_cod_data_source_block shi_2617_sini
_cod_depositor_comments 'Adding full bibliography for 7231086--7231091.cif.'
_cod_original_cell_volume 3590.2(5)
_cod_database_code 7231087
_chemical_oxdiff_formula 'C25 H25 N2 O4'
_chemical_oxdiff_usercomment S_44
_reflns_odcompleteness_completeness 99.93
_reflns_odcompleteness_iscentric 1
_reflns_odcompleteness_theta 26.32
_olex2_refinement_description
;
1. Fixed Uiso
 At 1.2 times of:
  All C(H) groups, All C(H,H) groups
 At 1.5 times of:
  All O(H) groups
2.a Secondary CH2 refined with riding coordinates:
 C12(H12A,H12B)
2.b Aromatic/amide H refined with riding coordinates:
 C6(H6), C7(H7), C9(H9), C10(H10), C14(H14), C15(H15), C16(H16), C17(H17),
 C18(H18), C20(H20), C21(H21), C23(H23), C25(H25), C26(H26), C27(H27), C3(H3),
 C4(H4), C5(H5)
2.c Idealised tetrahedral OH refined as rotating group:
 O1(H1)
;
_olex2_submission_special_instructions 'No special instructions were received'

loop_
_space_group_symop_id
_space_group_symop_operation_xyz
1 'x, y, z'
2 '-x+1/2, -y, z+1/2'
3 'x+1/2, -y+1/2, -z+1/2'
4 '-x, y+1/2, -z'
5 '-x, -y, -z'
6 'x-1/2, y, -z-1/2'
7 '-x-1/2, y-1/2, z-1/2'
8 'x, -y-1/2, z'

loop_
_atom_site_label
_atom_site_type_symbol
_atom_site_fract_x
_atom_site_fract_y
_atom_site_fract_z
_atom_site_U_iso_or_equiv
_atom_site_adp_type
_atom_site_occupancy
_atom_site_calc_flag
_atom_site_site_symmetry_order
_atom_site_refinement_flags_posn
_atom_site_refinement_flags_adp
_atom_site_refinement_flags_occupancy
N1 N -0.01843(17) 0.49242(10) 0.13816(15) 0.0341(6) Uani 1 d 1 . . .
C6 C -0.0900(2) 0.54104(12) 0.11795(19) 0.0370(7) Uani 1 d 1 . . .
H6 H -0.1627 0.5312 0.1244 0.044 Uiso 1 calc 1 R . .
C7 C -0.0613(2) 0.60497(12) 0.08810(18) 0.0328(6) Uani 1 d 1 . . .
H7 H -0.1142 0.6366 0.0742 0.039 Uiso 1 calc 1 R . .
C8 C 0.04679(19) 0.62219(11) 0.07880(16) 0.0238(6) Uani 1 d 1 . . .
C9 C 0.12024(19) 0.57115(11) 0.09972(17) 0.0265(6) Uani 1 d 1 . . .
H9 H 0.1935 0.5796 0.0947 0.032 Uiso 1 calc 1 R . .
C10 C 0.0852(2) 0.50835(12) 0.12769(17) 0.0315(6) Uani 1 d 1 . . .
H10 H 0.1363 0.4752 0.1400 0.038 Uiso 1 calc 1 R . .
C11 C 0.07908(19) 0.69134(10) 0.05330(16) 0.0239(6) Uani 1 d 1 . . .
C12 C 0.0233(3) 0.7500 0.0798(2) 0.0244(8) Uani 1 d 2 S T P
H12A H 0.0141 0.7500 0.1457 0.029 Uiso 1 calc 2 RS T P
H12B H -0.0474 0.7500 0.0519 0.029 Uiso 1 calc 2 RS T P
C13 C 0.17355(19) 0.71240(11) 0.00668(15) 0.0218(5) Uani 1 d 1 . . .
C14 C 0.24862(19) 0.67020(12) -0.03512(16) 0.0267(6) Uani 1 d 1 . . .
H14 H 0.2327 0.6242 -0.0331 0.032 Uiso 1 calc 1 R . .
C15 C 0.3440(2) 0.68683(12) -0.07949(16) 0.0299(6) Uani 1 d 1 . . .
H15 H 0.3850 0.6503 -0.0992 0.036 Uiso 1 calc 1 R . .
C16 C 0.3862(3) 0.7500 -0.0983(2) 0.0302(8) Uani 1 d 2 S T P
H16 H 0.4525 0.7500 -0.1277 0.036 Uiso 1 calc 2 RS T P
N2 N 0.35784(18) 0.51358(11) -0.03145(18) 0.0405(6) Uani 1 d 1 . . .
C17 C 0.3591(2) 0.46542(13) 0.0330(2) 0.0393(7) Uani 1 d 1 . . .
H17 H 0.3388 0.4775 0.0921 0.047 Uiso 1 calc 1 R . .
C18 C 0.3886(2) 0.39880(12) 0.01759(18) 0.0336(6) Uani 1 d 1 . . .
H18 H 0.3872 0.3676 0.0653 0.040 Uiso 1 calc 1 R . .
C19 C 0.42032(19) 0.37888(11) -0.06911(17) 0.0269(6) Uani 1 d 1 . . .
C20 C 0.4170(2) 0.42854(12) -0.13700(19) 0.0330(6) Uani 1 d 1 . . .
H20 H 0.4351 0.4177 -0.1970 0.040 Uiso 1 calc 1 R . .
C21 C 0.3870(2) 0.49370(13) -0.1149(2) 0.0391(7) Uani 1 d 1 . . .
H21 H 0.3871 0.5259 -0.1614 0.047 Uiso 1 calc 1 R . .
C22 C 0.45352(19) 0.30853(11) -0.08758(16) 0.0252(6) Uani 1 d 1 . . .
C23 C 0.4034(3) 0.2500 -0.0540(2) 0.0265(8) Uani 1 d 2 S T P
H23 H 0.3447 0.2500 -0.0146 0.032 Uiso 1 calc 2 RS T P
C24 C 0.54161(19) 0.28772(11) -0.14141(16) 0.0260(6) Uani 1 d 1 . . .
C25 C 0.6192(2) 0.33016(13) -0.17935(17) 0.0339(6) Uani 1 d 1 . . .
H25 H 0.6072 0.3763 -0.1716 0.041 Uiso 1 calc 1 R . .
C26 C 0.7118(2) 0.31356(15) -0.22700(18) 0.0405(7) Uani 1 d 1 . . .
H26 H 0.7518 0.3500 -0.2486 0.049 Uiso 1 calc 1 R . .
C27 C 0.7528(3) 0.2500 -0.2469(3) 0.0428(10) Uani 1 d 2 S T P
H27 H 0.8177 0.2500 -0.2783 0.051 Uiso 1 calc 2 RS T P
O1 O -0.07521(14) 0.37396(8) 0.20365(13) 0.0384(5) Uani 1 d 1 . . .
H1 H -0.0584 0.4115 0.1842 0.058 Uiso 1 calc 1 GR . .
O2 O -0.21774(15) 0.43048(8) 0.25564(12) 0.0401(5) Uani 1 d 1 . . .
C1 C -0.1682(2) 0.37778(12) 0.24455(17) 0.0283(6) Uani 1 d 1 . . .
C2 C -0.2120(2) 0.31102(11) 0.27681(16) 0.0261(6) Uani 1 d 1 . . .
C3 C -0.3053(2) 0.31050(12) 0.32851(17) 0.0316(6) Uani 1 d 1 . . .
H3 H -0.3370 0.3513 0.3455 0.038 Uiso 1 calc 1 R . .
C4 C -0.3516(3) 0.2500 0.3550(2) 0.0345(9) Uani 1 d 2 S T P
H4 H -0.4137 0.2500 0.3904 0.041 Uiso 1 calc 2 RS T P
C5 C -0.1642(3) 0.2500 0.2521(2) 0.0253(8) Uani 1 d 2 S T P
H5 H -0.1004 0.2500 0.2191 0.030 Uiso 1 calc 2 RS T P

loop_
_atom_site_aniso_label
_atom_site_aniso_U_11
_atom_site_aniso_U_22
_atom_site_aniso_U_33
_atom_site_aniso_U_23
_atom_site_aniso_U_13
_atom_site_aniso_U_12
N1 0.0362(13) 0.0214(11) 0.0448(15) -0.0018(10) 0.0033(11) -0.0044(10)
C6 0.0277(14) 0.0277(14) 0.0555(19) -0.0033(13) 0.0015(14) -0.0052(12)
C7 0.0284(14) 0.0235(13) 0.0465(17) -0.0022(12) -0.0001(13) 0.0017(11)
C8 0.0278(13) 0.0175(12) 0.0260(14) -0.0024(10) 0.0009(12) -0.0007(10)
C9 0.0241(13) 0.0205(12) 0.0350(15) -0.0001(11) 0.0013(12) -0.0007(10)
C10 0.0351(16) 0.0210(13) 0.0384(16) 0.0005(11) 0.0020(13) 0.0040(11)
C11 0.0280(14) 0.0154(11) 0.0282(14) -0.0001(10) -0.0013(12) 0.0002(10)
C12 0.0242(18) 0.0255(18) 0.0236(19) 0.000 -0.0068(16) 0.000
C13 0.0254(13) 0.0185(12) 0.0216(13) -0.0014(9) -0.0038(11) 0.0024(10)
C14 0.0321(14) 0.0202(12) 0.0279(14) 0.0001(10) -0.0035(12) 0.0003(11)
C15 0.0323(15) 0.0300(14) 0.0275(15) -0.0004(11) 0.0003(12) 0.0099(12)
C16 0.028(2) 0.036(2) 0.026(2) 0.000 -0.0028(17) 0.000
N2 0.0345(14) 0.0279(12) 0.0591(17) -0.0016(12) -0.0003(13) 0.0043(10)
C17 0.0345(16) 0.0334(16) 0.0500(19) -0.0052(13) 0.0086(14) 0.0027(12)
C18 0.0314(15) 0.0292(14) 0.0400(16) 0.0000(12) 0.0076(13) 0.0008(12)
C19 0.0222(13) 0.0233(12) 0.0351(15) -0.0013(11) -0.0041(12) -0.0011(10)
C20 0.0331(15) 0.0276(13) 0.0382(16) 0.0014(11) -0.0064(13) -0.0015(12)
C21 0.0387(17) 0.0279(14) 0.0508(19) 0.0044(13) -0.0060(15) -0.0012(12)
C22 0.0255(13) 0.0245(13) 0.0256(14) -0.0009(10) -0.0028(12) -0.0009(11)
C23 0.0234(18) 0.0274(18) 0.0286(19) 0.000 0.0035(17) 0.000
C24 0.0255(13) 0.0262(13) 0.0263(14) 0.0011(10) -0.0036(12) -0.0021(11)
C25 0.0344(15) 0.0359(15) 0.0315(15) 0.0012(12) -0.0020(13) -0.0071(12)
C26 0.0354(16) 0.0538(19) 0.0323(16) 0.0030(14) 0.0031(14) -0.0113(14)
C27 0.030(2) 0.065(3) 0.033(2) 0.000 0.0059(19) 0.000
O1 0.0341(11) 0.0203(9) 0.0607(13) 0.0054(9) 0.0123(10) -0.0019(8)
O2 0.0472(12) 0.0223(9) 0.0509(13) 0.0041(8) 0.0102(10) 0.0090(9)
C1 0.0318(15) 0.0234(13) 0.0295(15) -0.0011(11) -0.0014(13) 0.0020(11)
C2 0.0295(14) 0.0236(13) 0.0251(14) -0.0005(10) -0.0029(12) -0.0008(11)
C3 0.0347(15) 0.0283(14) 0.0318(15) -0.0026(11) 0.0030(13) 0.0050(12)
C4 0.037(2) 0.035(2) 0.032(2) 0.000 0.0101(19) 0.000
C5 0.0262(19) 0.0226(17) 0.027(2) 0.000 -0.0021(16) 0.000

loop_
_atom_type_symbol
_atom_type_description
_atom_type_scat_dispersion_real
_atom_type_scat_dispersion_imag
_atom_type_scat_source
C C 0.0033 0.0016 'International Tables Vol C Tables 4.2.6.8 and 6.1.1.4'
H H 0.0000 0.0000 'International Tables Vol C Tables 4.2.6.8 and 6.1.1.4'
N N 0.0061 0.0033 'International Tables Vol C Tables 4.2.6.8 and 6.1.1.4'
O O 0.0106 0.0060 'International Tables Vol C Tables 4.2.6.8 and 6.1.1.4'

loop_
_geom_angle_atom_site_label_1
_geom_angle_atom_site_label_2
_geom_angle_atom_site_label_3
_geom_angle
_geom_angle_site_symmetry_3
C10 N1 C6 116.6(2) .
N1 C6 C7 123.4(2) .
C6 C7 C8 120.2(2) .
C7 C8 C11 121.0(2) .
C9 C8 C7 115.8(2) .
C9 C8 C11 123.1(2) .
C10 C9 C8 120.5(2) .
N1 C10 C9 123.5(2) .
C12 C11 C8 124.1(2) .
C12 C11 C13 107.5(2) .
C13 C11 C8 128.2(2) .
C11 C12 C11 111.1(3) 8_575
C11 C13 C13 107.01(12) 8_575
C14 C13 C11 126.2(2) .
C14 C13 C13 126.73(14) 8_575
C15 C14 C13 129.4(2) .
C16 C15 C14 129.1(3) .
C15 C16 C15 129.1(3) 8_575
C21 N2 C17 115.6(2) .
N2 C17 C18 124.3(3) .
C19 C18 C17 119.7(2) .
C18 C19 C20 116.3(2) .
C18 C19 C22 121.0(2) .
C20 C19 C22 122.7(2) .
C21 C20 C19 119.8(3) .
N2 C21 C20 124.3(3) .
C23 C22 C19 126.0(2) .
C23 C22 C24 107.5(2) .
C24 C22 C19 126.5(2) .
C22 C23 C22 111.0(3) 8_565
C22 C24 C24 106.93(13) 8_565
C25 C24 C22 125.9(2) .
C25 C24 C24 126.94(15) 8_565
C26 C25 C24 129.4(3) .
C27 C26 C25 128.7(3) .
C26 C27 C26 129.8(4) 8_565
O1 C1 C2 114.5(2) .
O2 C1 O1 124.0(2) .
O2 C1 C2 121.5(2) .
C3 C2 C1 118.8(2) .
C3 C2 C5 119.6(2) .
C5 C2 C1 121.5(2) .
C4 C3 C2 120.6(2) .
C3 C4 C3 119.6(3) 8_565
C2 C5 C2 120.0(3) 8_565

loop_
_geom_bond_atom_site_label_1
_geom_bond_atom_site_label_2
_geom_bond_distance
_geom_bond_site_symmetry_2
N1 C6 1.343(3) .
N1 C10 1.337(3) .
C6 C7 1.382(3) .
C7 C8 1.395(3) .
C8 C9 1.394(3) .
C8 C11 1.471(3) .
C9 C10 1.376(3) .
C11 C12 1.404(3) .
C11 C13 1.421(3) .
C12 C11 1.404(3) 8_575
C13 C13 1.484(4) 8_575
C13 C14 1.393(3) .
C14 C15 1.392(3) .
C15 C16 1.381(3) .
C16 C15 1.381(3) 8_575
N2 C17 1.338(3) .
N2 C21 1.332(4) .
C17 C18 1.384(3) .
C18 C19 1.384(3) .
C19 C20 1.395(3) .
C19 C22 1.474(3) .
C20 C21 1.378(3) .
C22 C23 1.402(3) .
C22 C24 1.411(3) .
C23 C22 1.402(3) 8_565
C24 C24 1.489(4) 8_565
C24 C25 1.394(3) .
C25 C26 1.386(4) .
C26 C27 1.385(3) .
C27 C26 1.385(3) 8_565
O1 C1 1.305(3) .
O2 C1 1.220(3) .
C1 C2 1.502(3) .
C2 C3 1.386(3) .
C2 C5 1.391(3) .
C3 C4 1.382(3) .
C4 C3 1.382(3) 8_565
C5 C2 1.391(3) 8_565

loop_
_geom_hbond_atom_site_label_D
_geom_hbond_atom_site_label_H
_geom_hbond_atom_site_label_A
_geom_hbond_distance_DH
_geom_hbond_distance_HA
_geom_hbond_distance_DA
_geom_hbond_angle_DHA
C14 H14 N2 0.93 2.68 3.378(3) 132.2
O1 H1 N1 0.82 1.80 2.623(2) 177.9
